data_1543786
loop_
_publ_author_name
'Kumarasinghe, K G Upul R'
'Fronczek, Frank R.'
'Valle, Henry U.'
'Sygula, Andrzej'

_publ_section_title
;
 Bis-corannulenoanthracene: An Angularly Fused Pentacene as a Precursor
 for Barrelene-Tethered Receptors for Fullerenes.
;
_journal_issue 13
_journal_name_full 'Organic letters'
_journal_page_first 3054
_journal_page_last 3057
_journal_paper_doi 10.1021/acs.orglett.6b01049
_journal_volume 18
_journal_year 2016
_chemical_formula_moiety 'C54 H24 O3, C7 H8'
_chemical_formula_sum 'C61 H32 O3'
_chemical_formula_weight 812.86
_space_group_crystal_system monoclinic
_space_group_IT_number 11
_space_group_name_Hall '-P 2yb'
_space_group_name_H-M_alt 'P 1 21/m 1'
_symmetry_space_group_name_Hall '-P 2yb'
_symmetry_space_group_name_H-M 'P 1 21/m 1'
_atom_sites_solution_hydrogens mixed
_audit_creation_method SHELXL-2014/7
_cell_angle_alpha 90
_cell_angle_beta 106.526(2)
_cell_angle_gamma 90
_cell_formula_units_Z 2
_cell_length_a 10.8890(4)
_cell_length_b 13.3104(6)
_cell_length_c 13.9583(6)
_cell_measurement_reflns_used 9981
_cell_measurement_temperature 90.0(5)
_cell_measurement_theta_max 61.03
_cell_measurement_theta_min 3.30
_cell_volume 1939.50(14)
_computing_cell_refinement 'Bruker SAINT'
_computing_data_collection 'Bruker APEX2'
_computing_data_reduction 'Bruker SAINT'
_computing_structure_refinement 'SHELXL-2014/7 (Sheldrick, 2014)'
_computing_structure_solution 'SHELXS-97 (Sheldrick, 2008)'
_diffrn_ambient_temperature 90.0(5)
_diffrn_measured_fraction_theta_full 0.996
_diffrn_measured_fraction_theta_max 0.996
_diffrn_measurement_device_type 'Bruker Kappa APEX-II DUO'
_diffrn_measurement_method '\f and \w scans'
_diffrn_radiation_monochromator 'QUAZAR multilayer optics'
_diffrn_radiation_source 'I\mS microfocus'
_diffrn_radiation_type CuK\a
_diffrn_radiation_wavelength 1.54184
_diffrn_reflns_av_R_equivalents 0.0394
_diffrn_reflns_av_unetI/netI 0.0226
_diffrn_reflns_Laue_measured_fraction_full 0.996
_diffrn_reflns_Laue_measured_fraction_max 0.996
_diffrn_reflns_limit_h_max 12
_diffrn_reflns_limit_h_min -11
_diffrn_reflns_limit_k_max 15
_diffrn_reflns_limit_k_min -12
_diffrn_reflns_limit_l_max 14
_diffrn_reflns_limit_l_min -15
_diffrn_reflns_number 19440
_diffrn_reflns_point_group_measured_fraction_full 0.996
_diffrn_reflns_point_group_measured_fraction_max 0.996
_diffrn_reflns_theta_full 61.269
_diffrn_reflns_theta_max 61.269
_diffrn_reflns_theta_min 3.303
_exptl_absorpt_coefficient_mu 0.662
_exptl_absorpt_correction_T_max 0.913
_exptl_absorpt_correction_T_min 0.715
_exptl_absorpt_correction_type multi-scan
_exptl_absorpt_process_details 'SADABS (Sheldrick, 2004)'
_exptl_crystal_colour orange
_exptl_crystal_density_diffrn 1.392
_exptl_crystal_description needle
_exptl_crystal_F_000 844
_exptl_crystal_size_max 0.350
_exptl_crystal_size_mid 0.240
_exptl_crystal_size_min 0.140
_refine_diff_density_max 0.235
_refine_diff_density_min -0.180
_refine_diff_density_rms 0.034
_refine_ls_extinction_method none
_refine_ls_goodness_of_fit_ref 1.043
_refine_ls_hydrogen_treatment constr
_refine_ls_matrix_type full
_refine_ls_number_parameters 538
_refine_ls_number_reflns 3116
_refine_ls_number_restraints 530
_refine_ls_restrained_S_all 0.969
_refine_ls_R_factor_all 0.0509
_refine_ls_R_factor_gt 0.0460
_refine_ls_shift/su_max 0.000
_refine_ls_shift/su_mean 0.000
_refine_ls_structure_factor_coef Fsqd
_refine_ls_weighting_details 'w=1/[\s^2^(Fo^2^)+(0.0900P)^2^+0.3695P] where P=(Fo^2^+2Fc^2^)/3'
_refine_ls_weighting_scheme calc
_refine_ls_wR_factor_gt 0.1381
_refine_ls_wR_factor_ref 0.1445
_reflns_Friedel_coverage 0.000
_reflns_number_gt 2737
_reflns_number_total 3116
_reflns_threshold_expression 'I > 2\s(I)'
_cod_data_source_file ol6b01049_si_003.cif
_cod_data_source_block Compound10
_cod_database_code 1543786
_shelx_shelxl_version_number 2014/7
_shelx_space_group_comment
;
The symmetry employed for this shelxl refinement is uniquely defined
by the following loop, which should always be used as a source of
symmetry information in preference to the above space-group names.
They are only intended as comments.
;
_shelx_estimated_absorpt_t_min 0.801
_shelx_estimated_absorpt_t_max 0.913

loop_
_space_group_symop_operation_xyz
'x, y, z'
'-x, y+1/2, -z'
'-x, -y, -z'
'x, -y-1/2, z'

loop_
_atom_site_label
_atom_site_type_symbol
_atom_site_fract_x
_atom_site_fract_y
_atom_site_fract_z
_atom_site_U_iso_or_equiv
_atom_site_adp_type
_atom_site_occupancy
_atom_site_site_symmetry_order
_atom_site_calc_flag
_atom_site_refinement_flags_posn
_atom_site_refinement_flags_adp
_atom_site_refinement_flags_occupancy
_atom_site_disorder_assembly
_atom_site_disorder_group
O1 O 0.3817(2) 0.2500 0.32274(16) 0.0682(7) Uani 0.709(2) 2 d S TU P A 1
O2 O 0.39982(16) 0.08332(16) 0.34253(14) 0.0779(6) Uani 0.709(2) 1 d . U P A 1
C1 C 0.4246(2) 0.1642(2) 0.37900(18) 0.0620(7) Uani 0.709(2) 1 d . U P A 1
O1A O 0.7093(7) 0.2500 0.5522(5) 0.082(2) Uani 0.291(2) 2 d S TU P A 2
O2A O 0.6853(6) 0.0834(4) 0.5443(4) 0.0971(18) Uani 0.291(2) 1 d . U P A 2
C1A C 0.6362(8) 0.1645(6) 0.5291(5) 0.082(2) Uani 0.291(2) 1 d . U P A 2
C2 C 0.49571(16) 0.19258(13) 0.48485(12) 0.0579(4) Uani 1 1 d . U . . .
H2 H 0.5852 0.1658 0.5035 0.069 Uiso 0.709(2) 1 calc R U P A 1
H2A H 0.4604 0.1650 0.4158 0.069 Uiso 0.291(2) 1 calc R U P A 2
C3 C 0.42098(15) 0.15203(12) 0.55714(11) 0.0549(4) Uani 1 1 d . U . . .
H3 H 0.4190 0.0770 0.5590 0.066 Uiso 1 1 calc R U . . .
C4 C 0.28841(15) 0.19724(12) 0.52013(10) 0.0502(4) Uani 1 1 d . U . . .
C5 C 0.17532(15) 0.14528(13) 0.48439(11) 0.0553(4) Uani 1 1 d . U . . .
H5 H 0.1774 0.0739 0.4844 0.066 Uiso 1 1 d R U . B .
C17 C 0.48673(15) 0.19726(13) 0.65810(12) 0.0576(4) Uani 1 1 d . U . . .
C18 C 0.54724(16) 0.14531(17) 0.74334(13) 0.0694(5) Uani 1 1 d . U . . .
H18 H 0.5493 0.0740 0.7425 0.083 Uiso 1 1 d R U . C .
C6 C 0.0612(6) 0.1843(16) 0.4469(6) 0.047(2) Uani 0.5 1 d D U P B -1
C6A C 0.0546(6) 0.2929(16) 0.4521(5) 0.047(2) Uani 0.5 1 d D U P B -1
C7 C -0.0548(10) 0.1243(7) 0.4049(11) 0.048(2) Uani 0.5 1 d D U P B -1
C7A C -0.0682(11) 0.3437(8) 0.4089(11) 0.051(2) Uani 0.5 1 d D U P B -1
C8 C -0.1670(4) 0.1766(4) 0.3825(3) 0.0506(18) Uani 0.5 1 d D U P B -1
C8A C -0.1739(3) 0.2830(5) 0.3859(2) 0.0506(18) Uani 0.5 1 d D U P B -1
C9 C -0.2817(7) 0.1412(5) 0.3134(6) 0.0545(16) Uani 0.5 1 d D U P B -1
C9A C -0.2913(6) 0.3118(5) 0.3192(5) 0.0512(14) Uani 0.5 1 d D U P B -1
C10 C -0.3569(4) 0.2243(3) 0.2747(3) 0.0560(16) Uani 0.5 1 d D U P B -1
C11 C -0.4445(4) 0.2244(3) 0.1821(3) 0.061(2) Uani 0.5 1 d D U P B -1
C12 C -0.4672(7) 0.1269(5) 0.1355(6) 0.0629(17) Uani 0.5 1 d D U P B -1
H12 H -0.5356 0.1190 0.0760 0.075 Uiso 0.5 1 calc R U P B -1
C12A C -0.4799(7) 0.3190(5) 0.1402(6) 0.0645(18) Uani 0.5 1 d D U P B -1
H12A H -0.5499 0.3234 0.0813 0.077 Uiso 0.5 1 calc R U P B -1
C13 C -0.3920(6) 0.0441(4) 0.1749(5) 0.0632(14) Uani 0.5 1 d D U P B -1
H13 H -0.4099 -0.0186 0.1413 0.076 Uiso 0.5 1 calc R U P B -1
C13A C -0.4178(5) 0.4070(5) 0.1802(5) 0.0576(14) Uani 0.5 1 d D U P B -1
H13A H -0.4451 0.4695 0.1484 0.069 Uiso 0.5 1 calc R U P B -1
C14 C -0.2876(7) 0.0509(6) 0.2651(5) 0.0543(16) Uani 0.5 1 d D U P B -1
C14A C -0.3116(7) 0.4037(6) 0.2703(6) 0.0540(17) Uani 0.5 1 d D U P B -1
C15 C -0.1760(7) -0.0113(4) 0.2990(6) 0.0581(16) Uani 0.5 1 d D U P B -1
H15 H -0.1786 -0.0784 0.2752 0.070 Uiso 0.5 1 calc R U P B -1
C15A C -0.2086(7) 0.4730(5) 0.3047(6) 0.0547(15) Uani 0.5 1 d D U P B -1
H15A H -0.2196 0.5404 0.2814 0.066 Uiso 0.5 1 calc R U P B -1
C16 C -0.0647(9) 0.0244(7) 0.3655(8) 0.0551(19) Uani 0.5 1 d D U P B -1
H16 H 0.0075 -0.0188 0.3856 0.066 Uiso 0.5 1 calc R U P B -1
C16A C -0.0918(9) 0.4447(7) 0.3716(8) 0.056(2) Uani 0.5 1 d D U P B -1
H16A H -0.0261 0.4935 0.3931 0.067 Uiso 0.5 1 calc R U P B -1
C19 C 0.6098(9) 0.2161(5) 0.8360(6) 0.046(3) Uani 0.5 1 d D U P C -1
C19A C 0.6074(8) 0.3244(6) 0.8283(6) 0.049(2) Uani 0.5 1 d D U P C -1
C20 C 0.6797(7) 0.1640(5) 0.9268(5) 0.0571(16) Uani 0.5 1 d D U P C -1
C20A C 0.6807(7) 0.3839(5) 0.9155(5) 0.0533(16) Uani 0.5 1 d D U P C -1
C21 C 0.7269(6) 0.2245(4) 1.0080(4) 0.054(3) Uani 0.5 1 d D U P C -1
C21A C 0.7270(5) 0.3313(4) 1.0031(4) 0.0572(19) Uani 0.5 1 d D U P C -1
C22 C 0.8286(5) 0.1956(5) 1.0918(4) 0.0613(12) Uani 0.5 1 d D U P C -1
C22A C 0.8279(6) 0.3671(6) 1.0830(4) 0.0625(14) Uani 0.5 1 d D U P C -1
C23 C 0.8909(4) 0.2830(3) 1.1381(3) 0.0665(16) Uani 0.5 1 d D U P C -1
C24 C 1.0166(5) 0.2840(4) 1.1917(4) 0.071(2) Uani 0.5 1 d D U P C -1
C25 C 1.0749(7) 0.1890(6) 1.2118(4) 0.0752(16) Uani 0.5 1 d D U P C -1
H25 H 1.1585 0.1849 1.2570 0.090 Uiso 0.5 1 calc R U P C -1
C25A C 1.0751(7) 0.3800(6) 1.2029(4) 0.0785(18) Uani 0.5 1 d D U P C -1
H25A H 1.1591 0.3871 1.2468 0.094 Uiso 0.5 1 calc R U P C -1
C26 C 1.0160(6) 0.1005(6) 1.1686(4) 0.0734(16) Uani 0.5 1 d D U P C -1
H26 H 1.0588 0.0379 1.1851 0.088 Uiso 0.5 1 calc R U P C -1
C26A C 1.0127(5) 0.4663(5) 1.1509(3) 0.0730(13) Uani 0.5 1 d D U P C -1
H26A H 1.0541 0.5299 1.1622 0.088 Uiso 0.5 1 calc R U P C -1
C27 C 0.8890(6) 0.1044(6) 1.0982(4) 0.0695(17) Uani 0.5 1 d D U P C -1
C27A C 0.8874(6) 0.4575(5) 1.0815(4) 0.0685(14) Uani 0.5 1 d D U P C -1
C28 C 0.8278(6) 0.0352(5) 1.0222(5) 0.0685(13) Uani 0.5 1 d D U P C -1
H28 H 0.8555 -0.0328 1.0285 0.082 Uiso 0.5 1 calc R U P C -1
C28A C 0.8276(5) 0.5190(4) 0.9970(4) 0.0648(12) Uani 0.5 1 d D U P C -1
H28A H 0.8568 0.5861 0.9954 0.078 Uiso 0.5 1 calc R U P C -1
C29 C 0.7286(7) 0.0631(5) 0.9386(5) 0.0610(16) Uani 0.5 1 d D U P C -1
H29 H 0.6928 0.0145 0.8886 0.073 Uiso 0.5 1 calc R U P C -1
C29A C 0.7289(6) 0.4847(4) 0.9177(5) 0.0624(15) Uani 0.5 1 d D U P C -1
H29A H 0.6922 0.5286 0.8634 0.075 Uiso 0.5 1 calc R U P C -1
C30 C 1.1465(4) 0.2635(13) 0.8167(3) 0.051(3) Uani 0.281(3) 1 d DG U P D -1
C31 C 1.0833(4) 0.2678(13) 0.7151(3) 0.064(3) Uani 0.281(3) 1 d G U P D -1
H31 H 1.1300 0.2816 0.6686 0.077 Uiso 0.281(3) 1 calc R U P D -1
C32 C 0.9518(4) 0.2521(12) 0.6817(2) 0.083(3) Uani 0.281(3) 1 d G U P D -1
H32 H 0.9086 0.2551 0.6123 0.100 Uiso 0.281(3) 1 calc R U P D -1
C33 C 0.8835(4) 0.2320(11) 0.7498(3) 0.069(4) Uani 0.281(3) 1 d G U P D -1
H33 H 0.7936 0.2213 0.7270 0.082 Uiso 0.281(3) 1 calc R U P D -1
C34 C 0.9467(5) 0.2277(15) 0.8514(3) 0.098(3) Uani 0.281(3) 1 d G U P D -1
H34 H 0.9000 0.2140 0.8980 0.117 Uiso 0.281(3) 1 calc R U P D -1
C35 C 1.0782(5) 0.2434(15) 0.8849(2) 0.074(4) Uani 0.281(3) 1 d G U P D -1
H35 H 1.1214 0.2405 0.9543 0.089 Uiso 0.281(3) 1 calc R U P D -1
C36 C 1.2895(6) 0.2705(8) 0.8588(5) 0.061(3) Uani 0.281(3) 1 d D U P D -1
H36A H 1.3126 0.2657 0.9319 0.091 Uiso 0.1403(15) 1 calc R U P D -1
H36B H 1.3300 0.2154 0.8324 0.091 Uiso 0.1403(15) 1 calc R U P D -1
H36C H 1.3192 0.3349 0.8397 0.091 Uiso 0.1403(15) 1 calc R U P D -1
H36D H 1.3286 0.2783 0.8041 0.091 Uiso 0.1403(15) 1 calc R U P D -1
H36E H 1.3112 0.3286 0.9036 0.091 Uiso 0.1403(15) 1 calc R U P D -1
H36F H 1.3220 0.2091 0.8963 0.091 Uiso 0.1403(15) 1 calc R U P D -1
C30A C 0.9806(5) 0.2661(15) 0.7521(5) 0.080(5) Uani 0.219(3) 1 d DG U P D -2
C31A C 1.1023(7) 0.2778(19) 0.7401(6) 0.064(3) Uani 0.219(3) 1 d G U P D -2
H31A H 1.1118 0.2953 0.6766 0.077 Uiso 0.219(3) 1 calc R U P D -2
C32A C 1.2100(5) 0.264(3) 0.8210(9) 0.106(7) Uani 0.219(3) 1 d G U P D -2
H32A H 1.2931 0.2717 0.8128 0.127 Uiso 0.219(3) 1 calc R U P D -2
C33A C 1.1961(8) 0.238(2) 0.9139(7) 0.102(5) Uani 0.219(3) 1 d G U P D -2
H33A H 1.2697 0.2286 0.9692 0.122 Uiso 0.219(3) 1 calc R U P D -2
C34A C 1.0744(11) 0.2265(15) 0.9259(5) 0.094(5) Uani 0.219(3) 1 d G U P D -2
H34A H 1.0649 0.2090 0.9894 0.113 Uiso 0.219(3) 1 calc R U P D -2
C35A C 0.9667(7) 0.2405(17) 0.8450(6) 0.098(3) Uani 0.219(3) 1 d G U P D -2
H35A H 0.8836 0.2326 0.8532 0.117 Uiso 0.219(3) 1 calc R U P D -2
C36A C 0.8586(12) 0.2881(11) 0.6677(10) 0.126(5) Uiso 0.219(3) 1 d D . P D -2
H36G H 0.7834 0.2752 0.6912 0.189 Uiso 0.1097(15) 1 calc R U P D -2
H36H H 0.8586 0.3585 0.6473 0.189 Uiso 0.1097(15) 1 calc R U P D -2
H36I H 0.8557 0.2445 0.6105 0.189 Uiso 0.1097(15) 1 calc R U P D -2
H36J H 0.8817 0.3102 0.6081 0.189 Uiso 0.1097(15) 1 calc R U P D -2
H36K H 0.8065 0.2270 0.6520 0.189 Uiso 0.1097(15) 1 calc R U P D -2
H36L H 0.8095 0.3410 0.6889 0.189 Uiso 0.1097(15) 1 calc R U P D -2

loop_
_atom_site_aniso_label
_atom_site_aniso_U_11
_atom_site_aniso_U_22
_atom_site_aniso_U_33
_atom_site_aniso_U_23
_atom_site_aniso_U_13
_atom_site_aniso_U_12
O1 0.0481(12) 0.113(2) 0.0410(12) 0.000 0.0092(10) 0.000
O2 0.0568(10) 0.1069(16) 0.0659(11) -0.0326(11) 0.0108(8) 0.0010(10)
C1 0.0429(12) 0.096(2) 0.0471(13) -0.0113(13) 0.0132(10) 0.0029(12)
O1A 0.091(5) 0.084(5) 0.080(4) 0.000 0.038(4) 0.000
O2A 0.119(4) 0.083(4) 0.100(4) 0.008(3) 0.049(3) 0.025(3)
C1A 0.121(6) 0.072(5) 0.069(4) -0.002(3) 0.054(4) 0.011(5)
C2 0.0524(9) 0.0709(10) 0.0483(9) -0.0040(8) 0.0113(7) 0.0056(8)
C3 0.0587(9) 0.0531(10) 0.0484(9) 0.0051(7) 0.0079(7) 0.0023(7)
C4 0.0544(9) 0.0580(8) 0.0370(8) 0.0033(6) 0.0110(6) -0.0018(7)
C5 0.0636(10) 0.0615(10) 0.0388(8) 0.0076(7) 0.0114(7) -0.0076(8)
C17 0.0519(9) 0.0748(10) 0.0439(9) 0.0066(7) 0.0100(7) 0.0003(7)
C18 0.0537(10) 0.1000(15) 0.0513(11) 0.0179(10) 0.0098(8) -0.0014(9)
C6 0.0531(10) 0.058(8) 0.0315(9) -0.0001(12) 0.0126(8) 0.0012(14)
C6A 0.0531(10) 0.058(8) 0.0315(9) -0.0001(12) 0.0126(8) 0.0012(14)
C7 0.055(3) 0.053(6) 0.037(3) 0.003(4) 0.014(2) -0.006(4)
C7A 0.065(4) 0.054(5) 0.037(2) -0.006(4) 0.020(3) 0.004(3)
C8 0.0501(10) 0.068(6) 0.0366(9) -0.0007(10) 0.0163(8) -0.0032(11)
C8A 0.0501(10) 0.068(6) 0.0366(9) -0.0007(10) 0.0163(8) -0.0032(11)
C9 0.058(3) 0.061(5) 0.049(3) -0.008(4) 0.022(3) -0.012(3)
C9A 0.050(3) 0.067(4) 0.040(2) 0.006(3) 0.020(2) 0.005(3)
C10 0.0500(17) 0.071(5) 0.0488(18) -0.0021(18) 0.0169(14) -0.0059(18)
C11 0.0491(19) 0.074(7) 0.058(2) -0.008(2) 0.0135(17) -0.0102(19)
C12 0.051(3) 0.082(5) 0.052(3) -0.001(4) 0.008(2) -0.015(4)
C12A 0.050(3) 0.083(6) 0.058(3) -0.008(5) 0.011(2) 0.001(4)
C13 0.060(3) 0.068(3) 0.064(3) 0.003(3) 0.021(2) -0.013(3)
C13A 0.047(3) 0.074(4) 0.050(3) -0.005(3) 0.010(2) 0.005(3)
C14 0.054(4) 0.059(4) 0.050(3) 0.010(3) 0.014(3) -0.010(3)
C14A 0.052(3) 0.060(5) 0.053(3) -0.011(4) 0.020(3) 0.003(3)
C15 0.073(4) 0.047(3) 0.053(2) 0.013(3) 0.016(3) -0.010(3)
C15A 0.059(4) 0.050(4) 0.053(3) -0.013(3) 0.014(3) 0.006(3)
C16 0.062(4) 0.055(5) 0.046(3) 0.011(3) 0.012(3) -0.012(3)
C16A 0.058(4) 0.064(7) 0.045(3) -0.016(4) 0.016(3) 0.002(3)
C19 0.053(2) 0.047(9) 0.038(2) -0.001(2) 0.0092(15) -0.003(3)
C19A 0.052(2) 0.048(6) 0.046(3) 0.005(3) 0.0105(17) 0.007(3)
C20 0.059(2) 0.064(4) 0.051(4) 0.004(3) 0.019(2) -0.001(3)
C20A 0.054(3) 0.064(5) 0.038(3) -0.008(3) 0.007(2) 0.004(4)
C21 0.0543(18) 0.069(11) 0.0407(17) 0.004(3) 0.0141(13) -0.002(3)
C21A 0.057(2) 0.076(6) 0.037(2) -0.001(3) 0.0127(18) 0.006(3)
C22 0.061(3) 0.086(3) 0.040(3) 0.008(3) 0.020(2) -0.004(3)
C22A 0.058(3) 0.090(4) 0.037(2) -0.005(3) 0.011(3) 0.004(4)
C23 0.064(2) 0.102(5) 0.0345(17) 0.0052(19) 0.0145(17) 0.000(2)
C24 0.065(3) 0.112(6) 0.035(2) 0.006(2) 0.010(2) -0.007(3)
C25 0.068(4) 0.118(5) 0.038(3) 0.014(3) 0.011(3) 0.000(4)
C25A 0.063(4) 0.133(5) 0.035(3) 0.005(4) 0.007(2) 0.003(5)
C26 0.072(4) 0.102(5) 0.047(3) 0.019(4) 0.018(3) -0.005(4)
C26A 0.070(3) 0.105(4) 0.041(2) -0.008(3) 0.0106(18) -0.003(3)
C27 0.061(4) 0.103(5) 0.045(3) 0.024(3) 0.015(3) 0.001(4)
C27A 0.069(3) 0.094(4) 0.038(3) -0.012(3) 0.009(2) 0.005(3)
C28 0.076(3) 0.073(4) 0.061(4) 0.014(3) 0.026(3) 0.000(3)
C28A 0.066(2) 0.078(3) 0.046(2) -0.019(3) 0.0089(18) 0.003(3)
C29 0.061(3) 0.067(5) 0.053(3) 0.022(3) 0.012(3) 0.004(4)
C29A 0.061(2) 0.060(4) 0.060(3) -0.014(3) 0.007(2) 0.005(3)
C30 0.094(5) 0.017(10) 0.044(3) -0.007(3) 0.022(4) -0.005(5)
C31 0.074(2) 0.071(8) 0.049(3) -0.012(5) 0.023(2) -0.004(3)
C32 0.086(5) 0.116(7) 0.052(3) -0.041(10) 0.027(3) -0.038(11)
C33 0.078(4) 0.072(12) 0.065(3) -0.017(4) 0.033(3) -0.011(4)
C34 0.110(4) 0.119(9) 0.076(3) -0.013(4) 0.047(2) -0.017(5)
C35 0.085(5) 0.080(10) 0.070(4) -0.039(12) 0.041(4) -0.037(9)
C36 0.062(3) 0.056(10) 0.063(3) -0.003(3) 0.014(3) 0.006(3)
C30A 0.078(5) 0.072(15) 0.096(6) 0.004(7) 0.036(5) -0.025(8)
C31A 0.074(2) 0.071(8) 0.049(3) -0.012(5) 0.023(2) -0.004(3)
C32A 0.094(10) 0.06(2) 0.132(12) -0.007(10) -0.022(9) -0.010(14)
C33A 0.123(9) 0.060(13) 0.090(7) -0.010(9) -0.024(6) 0.005(10)
C34A 0.114(9) 0.044(10) 0.129(11) -0.008(9) 0.043(8) -0.013(6)
C35A 0.110(4) 0.119(9) 0.076(3) -0.013(4) 0.047(2) -0.017(5)

loop_
_atom_type_symbol
_atom_type_description
_atom_type_scat_dispersion_real
_atom_type_scat_dispersion_imag
_atom_type_scat_source
C C 0.0181 0.0091 'International Tables Vol C Tables 4.2.6.8 and 6.1.1.4'
H H 0.0000 0.0000 'International Tables Vol C Tables 4.2.6.8 and 6.1.1.4'
O O 0.0492 0.0322 'International Tables Vol C Tables 4.2.6.8 and 6.1.1.4'

loop_
_geom_angle_atom_site_label_1
_geom_angle_atom_site_label_2
_geom_angle_atom_site_label_3
_geom_angle
_geom_angle_site_symmetry_1
_geom_angle_site_symmetry_3
C1 O1 C1 110.6(3) 4_565 .
O2 C1 O1 120.2(2) . .
O2 C1 C2 129.6(2) . .
O1 C1 C2 110.1(2) . .
C1A O1A C1A 111.9(9) . 4_565
O2A C1A O1A 120.4(8) . .
O2A C1A C2 129.7(7) . .
O1A C1A C2 109.9(6) . .
C1 C2 C2 104.50(13) . 4_565
C1A C2 C2 104.2(3) . 4_565
C1 C2 C3 109.27(15) . .
C1A C2 C3 107.5(3) . .
C2 C2 C3 110.22(9) 4_565 .
C1 C2 H2 110.9 . .
C2 C2 H2 110.9 4_565 .
C3 C2 H2 110.9 . .
C1A C2 H2A 111.5 . .
C2 C2 H2A 111.5 4_565 .
C3 C2 H2A 111.5 . .
C17 C3 C4 108.22(13) . .
C17 C3 C2 105.60(13) . .
C4 C3 C2 105.30(12) . .
C17 C3 H3 112.4 . .
C4 C3 H3 112.4 . .
C2 C3 H3 112.4 . .
C5 C4 C4 120.17(10) . 4_565
C5 C4 C3 126.32(15) . .
C4 C4 C3 113.44(9) 4_565 .
C6 C5 C4 126.5(9) . .
C6 C5 H5 114.6 . .
C4 C5 H5 118.9 . .
C18 C17 C17 120.27(12) . 4_565
C18 C17 C3 126.21(17) . .
C17 C17 C3 113.46(9) 4_565 .
C17 C18 C19 113.3(3) . .
C17 C18 H18 120.0 . .
C19 C18 H18 126.6 . .
C5 C6 C6A 115.5(12) . .
C5 C6 C7 123.7(15) . .
C6A C6 C7 120.8(7) . .
C6 C6A C7A 119.5(7) . .
C8 C7 C16 114.9(8) . .
C8 C7 C6 115.3(7) . .
C16 C7 C6 128.4(10) . .
C8A C7A C16A 114.6(9) . .
C8A C7A C6A 115.6(7) . .
C16A C7A C6A 128.9(10) . .
C7 C8 C8A 123.6(7) . .
C7 C8 C9 122.9(6) . .
C8A C8 C9 107.9(5) . .
C7A C8A C9A 122.8(7) . .
C7A C8A C8 123.3(7) . .
C9A C8A C8 107.3(4) . .
C14 C9 C10 124.5(6) . .
C14 C9 C8 122.2(6) . .
C10 C9 C8 107.8(5) . .
C14A C9A C8A 123.6(6) . .
C14A C9A C10 121.3(6) . .
C8A C9A C10 108.5(6) . .
C11 C10 C9 122.8(4) . .
C11 C10 C9A 122.9(4) . .
C9 C10 C9A 108.4(5) . .
C10 C11 C12A 115.5(5) . .
C10 C11 C12 114.2(4) . .
C12A C11 C12 129.2(5) . .
C13 C12 C11 122.0(6) . .
C13 C12 H12 119.0 . .
C11 C12 H12 119.0 . .
C13A C12A C11 123.3(6) . .
C13A C12A H12A 118.4 . .
C11 C12A H12A 118.4 . .
C12 C13 C14 121.7(6) . .
C12 C13 H13 119.1 . .
C14 C13 H13 119.1 . .
C12A C13A C14A 120.1(5) . .
C12A C13A H13A 120.0 . .
C14A C13A H13A 120.0 . .
C9 C14 C15 115.3(5) . .
C9 C14 C13 113.6(6) . .
C15 C14 C13 129.5(6) . .
C9A C14A C15A 113.9(6) . .
C9A C14A C13A 115.5(6) . .
C15A C14A C13A 129.0(7) . .
C16 C15 C14 121.4(6) . .
C16 C15 H15 119.3 . .
C14 C15 H15 119.3 . .
C16A C15A C14A 121.9(6) . .
C16A C15A H15A 119.1 . .
C14A C15A H15A 119.1 . .
C15 C16 C7 122.2(7) . .
C15 C16 H16 118.9 . .
C7 C16 H16 118.9 . .
C15A C16A C7A 121.9(8) . .
C15A C16A H16A 119.0 . .
C7A C16A H16A 119.0 . .
C19A C19 C20 122.2(7) . .
C19A C19 C18 122.5(8) . .
C20 C19 C18 115.1(5) . .
C19 C19A C20A 118.6(7) . .
C21 C20 C29 114.6(5) . .
C21 C20 C19 115.0(5) . .
C29 C20 C19 129.1(6) . .
C21A C20A C29A 114.6(5) . .
C21A C20A C19A 115.8(6) . .
C29A C20A C19A 128.6(6) . .
C20 C21 C22 123.1(5) . .
C20 C21 C21A 123.7(6) . .
C22 C21 C21A 107.4(6) . .
C20A C21A C22A 122.7(5) . .
C20A C21A C21 123.1(7) . .
C22A C21A C21 108.1(6) . .
C27 C22 C23 122.8(4) . .
C27 C22 C21 122.9(6) . .
C23 C22 C21 108.4(5) . .
C27A C22A C21A 123.4(5) . .
C27A C22A C23 122.9(6) . .
C21A C22A C23 108.1(6) . .
C24 C23 C22 122.6(4) . .
C24 C23 C22A 123.1(5) . .
C22 C23 C22A 107.9(5) . .
C23 C24 C25 115.3(4) . .
C23 C24 C25A 114.8(5) . .
C25 C24 C25A 128.7(6) . .
C26 C25 C24 123.2(4) . .
C26 C25 H25 118.4 . .
C24 C25 H25 118.4 . .
C24 C25A C26A 122.5(5) . .
C24 C25A H25A 118.7 . .
C26A C25A H25A 118.7 . .
C25 C26 C27 119.6(6) . .
C25 C26 H26 120.2 . .
C27 C26 H26 120.2 . .
C25A C26A C27A 120.1(6) . .
C25A C26A H26A 120.0 . .
C27A C26A H26A 120.0 . .
C22 C27 C28 114.3(6) . .
C22 C27 C26 115.1(6) . .
C28 C27 C26 129.5(7) . .
C22A C27A C28A 114.1(5) . .
C22A C27A C26A 115.1(6) . .
C28A C27A C26A 129.2(5) . .
C29 C28 C27 122.6(6) . .
C29 C28 H28 118.7 . .
C27 C28 H28 118.7 . .
C29A C28A C27A 122.6(5) . .
C29A C28A H28A 118.7 . .
C27A C28A H28A 118.7 . .
C28 C29 C20 121.2(6) . .
C28 C29 H29 119.4 . .
C20 C29 H29 119.4 . .
C28A C29A C20A 121.4(5) . .
C28A C29A H29A 119.3 . .
C20A C29A H29A 119.3 . .
C31 C30 C35 120.0 . .
C31 C30 C36 123.6(4) . .
C35 C30 C36 116.2(4) . .
C32 C31 C30 120.0 . .
C32 C31 H31 120.0 . .
C30 C31 H31 120.0 . .
C31 C32 C33 120.0 . .
C31 C32 H32 120.0 . .
C33 C32 H32 120.0 . .
C34 C33 C32 120.0 . .
C34 C33 H33 120.0 . .
C32 C33 H33 120.0 . .
C33 C34 C35 120.0 . .
C33 C34 H34 120.0 . .
C35 C34 H34 120.0 . .
C34 C35 C30 120.0 . .
C34 C35 H35 120.0 . .
C30 C35 H35 120.0 . .
C30 C36 H36A 109.5 . .
C30 C36 H36B 109.5 . .
H36A C36 H36B 109.5 . .
C30 C36 H36C 109.5 . .
H36A C36 H36C 109.5 . .
H36B C36 H36C 109.5 . .
C30 C36 H36D 109.5 . .
C30 C36 H36E 109.5 . .
H36D C36 H36E 109.5 . .
C30 C36 H36F 109.5 . .
H36D C36 H36F 109.5 . .
H36E C36 H36F 109.5 . .
C31A C30A C35A 120.0 . .
C31A C30A C36A 122.3(8) . .
C35A C30A C36A 117.6(8) . .
C30A C31A C32A 120.0 . .
C30A C31A H31A 120.0 . .
C32A C31A H31A 120.0 . .
C33A C32A C31A 120.0 . .
C33A C32A H32A 120.0 . .
C31A C32A H32A 120.0 . .
C32A C33A C34A 120.0 . .
C32A C33A H33A 120.0 . .
C34A C33A H33A 120.0 . .
C35A C34A C33A 120.0 . .
C35A C34A H34A 120.0 . .
C33A C34A H34A 120.0 . .
C34A C35A C30A 120.0 . .
C34A C35A H35A 120.0 . .
C30A C35A H35A 120.0 . .
C30A C36A H36G 109.5 . .
C30A C36A H36H 109.5 . .
H36G C36A H36H 109.5 . .
C30A C36A H36I 109.5 . .
H36G C36A H36I 109.5 . .
H36H C36A H36I 109.5 . .
C30A C36A H36J 109.5 . .
C30A C36A H36K 109.5 . .
H36J C36A H36K 109.5 . .
C30A C36A H36L 109.5 . .
H36J C36A H36L 109.5 . .
H36K C36A H36L 109.5 . .

loop_
_geom_bond_atom_site_label_1
_geom_bond_atom_site_label_2
_geom_bond_distance
_geom_bond_site_symmetry_2
O1 C1 1.389(3) 4_565
O1 C1 1.389(3) .
O2 C1 1.189(3) .
C1 C2 1.508(3) .
O1A C1A 1.374(9) .
O1A C1A 1.374(9) 4_565
O2A C1A 1.197(8) .
C1A C2 1.524(9) .
C2 C2 1.529(4) 4_565
C2 C3 1.562(2) .
C2 H2 1.0000 .
C2 H2A 1.0000 .
C3 C17 1.512(2) .
C3 C4 1.513(2) .
C3 H3 1.0000 .
C4 C5 1.376(2) .
C4 C4 1.404(3) 4_565
C5 C6 1.310(7) .
C5 H5 0.9500 .
C17 C18 1.372(2) .
C17 C17 1.404(4) 4_565
C18 C19 1.588(7) .
C18 H18 0.9500 .
C6 C6A 1.450(4) .
C6 C7 1.468(11) .
C6A C7A 1.467(11) .
C7 C8 1.363(10) .
C7 C16 1.431(9) .
C7A C8A 1.367(9) .
C7A C16A 1.437(9) .
C8 C8A 1.420(5) .
C8 C9 1.424(8) .
C8A C9A 1.404(7) .
C9 C14 1.371(8) .
C9 C10 1.391(8) .
C9A C14A 1.387(7) .
C9A C10 1.414(7) .
C10 C11 1.371(6) .
C11 C12A 1.396(8) .
C11 C12 1.440(8) .
C12 C13 1.390(7) .
C12 H12 0.9500 .
C12A C13A 1.388(9) .
C12A H12A 0.9500 .
C13 C14 1.439(8) .
C13 H13 0.9500 .
C13A C14A 1.448(9) .
C13A H13A 0.9500 .
C14 C15 1.434(7) .
C14A C15A 1.426(7) .
C15 C16 1.384(10) .
C15 H15 0.9500 .
C15A C16A 1.400(10) .
C15A H15A 0.9500 .
C16 H16 0.9500 .
C16A H16A 0.9500 .
C19 C19A 1.445(7) .
C19 C20 1.455(10) .
C19A C20A 1.480(10) .
C20 C21 1.366(8) .
C20 C29 1.437(7) .
C20A C21A 1.374(8) .
C20A C29A 1.438(7) .
C21 C22 1.416(7) .
C21 C21A 1.423(9) .
C21A C22A 1.407(8) .
C22 C27 1.371(9) .
C22 C23 1.408(7) .
C22A C27A 1.370(9) .
C22A C23 1.419(8) .
C23 C24 1.361(6) .
C24 C25 1.408(8) .
C24 C25A 1.416(10) .
C25 C26 1.393(10) .
C25 H25 0.9500 .
C25A C26A 1.424(8) .
C25A H25A 0.9500 .
C26 C27 1.452(8) .
C26 H26 0.9500 .
C26A C27A 1.436(7) .
C26A H26A 0.9500 .
C27 C28 1.420(8) .
C27A C28A 1.431(7) .
C28 C29 1.397(8) .
C28 H28 0.9500 .
C28A C29A 1.383(7) .
C28A H28A 0.9500 .
C29 H29 0.9500 .
C29A H29A 0.9500 .
C30 C31 1.3900 .
C30 C35 1.3900 .
C30 C36 1.503(7) .
C31 C32 1.3900 .
C31 H31 0.9500 .
C32 C33 1.3900 .
C32 H32 0.9500 .
C33 C34 1.3900 .
C33 H33 0.9500 .
C34 C35 1.3900 .
C34 H34 0.9500 .
C35 H35 0.9500 .
C36 H36A 0.9800 .
C36 H36B 0.9800 .
C36 H36C 0.9800 .
C36 H36D 0.9800 .
C36 H36E 0.9800 .
C36 H36F 0.9800 .
C30A C31A 1.3900 .
C30A C35A 1.3900 .
C30A C36A 1.533(12) .
C31A C32A 1.3900 .
C31A H31A 0.9500 .
C32A C33A 1.3900 .
C32A H32A 0.9500 .
C33A C34A 1.3900 .
C33A H33A 0.9500 .
C34A C35A 1.3900 .
C34A H34A 0.9500 .
C35A H35A 0.9500 .
C36A H36G 0.9800 .
C36A H36H 0.9800 .
C36A H36I 0.9800 .
C36A H36J 0.9800 .
C36A H36K 0.9800 .
C36A H36L 0.9800 .
